data_4506575
loop_
_publ_author_name
'Xu, Zhigang'
'Ayaz, Muhammad'
'Cappelli, Alexandra A.'
'Hulme, Christopher'

_publ_section_title
;
 General One-pot, Two-Step Protocol Accessing a Range of Novel Polycyclic
 Heterocycles with High Skeletal Diversity.
;
_journal_issue 8
_journal_name_full 'ACS combinatorial science'
_journal_page_first 460
_journal_page_last 464
_journal_paper_doi 10.1021/co300046r
_journal_volume 14
_journal_year 2012
_chemical_formula_moiety 'C22 H17 N3 O2'
_chemical_formula_sum 'C22 H17 N3 O2'
_chemical_formula_weight 355.39
_chemical_name_systematic
;
 ?
;
_space_group_IT_number 14
_symmetry_cell_setting monoclinic
_symmetry_space_group_name_Hall '-P 2ybc'
_symmetry_space_group_name_H-M 'P 1 21/c 1'
_atom_sites_solution_hydrogens difmap
_atom_sites_solution_primary direct
_atom_sites_solution_secondary difmap
_audit_creation_method SHELXL-97
_cell_angle_alpha 90.00
_cell_angle_beta 104.951(2)
_cell_angle_gamma 90.00
_cell_formula_units_Z 4
_cell_length_a 10.9445(5)
_cell_length_b 17.8505(7)
_cell_length_c 9.2774(4)
_cell_measurement_reflns_used 9955
_cell_measurement_temperature 100(2)
_cell_measurement_theta_max 30.47
_cell_measurement_theta_min 2.54
_cell_volume 1751.12(13)
_computing_cell_refinement 'SAINT (Bruker, 2007)'
_computing_data_collection 'APEX2 (Bruker, 2007)'
_computing_data_reduction SAINT
_computing_molecular_graphics 'ORTEP3 for Windows (Farrugia, 1997)'
_computing_publication_material 'SHELXTL and local programs'
_computing_structure_refinement SHELXTL
_computing_structure_solution 'SHELXTL (Sheldrick, 2008)'
_diffrn_ambient_temperature 100(2)
_diffrn_measured_fraction_theta_full 1.000
_diffrn_measured_fraction_theta_max 1.000
_diffrn_measurement_device_type 'Bruker Kappa APEXII DUO CCD diffractometer'
_diffrn_measurement_method '\f and \w scans'
_diffrn_radiation_monochromator graphite
_diffrn_radiation_source 'fine-focus sealed tube with Miracol optics'
_diffrn_radiation_type MoK\a
_diffrn_radiation_wavelength 0.71073
_diffrn_reflns_av_R_equivalents 0.0330
_diffrn_reflns_av_sigmaI/netI 0.0199
_diffrn_reflns_limit_h_max 14
_diffrn_reflns_limit_h_min -14
_diffrn_reflns_limit_k_max 23
_diffrn_reflns_limit_k_min -23
_diffrn_reflns_limit_l_max 12
_diffrn_reflns_limit_l_min -12
_diffrn_reflns_number 32227
_diffrn_reflns_theta_full 28.28
_diffrn_reflns_theta_max 28.28
_diffrn_reflns_theta_min 1.93
_exptl_absorpt_coefficient_mu 0.088
_exptl_absorpt_correction_T_max 0.9931
_exptl_absorpt_correction_T_min 0.9583
_exptl_absorpt_correction_type numerical
_exptl_absorpt_process_details 'SADABS; Sheldrick, 1996'
_exptl_crystal_colour colourless
_exptl_crystal_density_diffrn 1.348
_exptl_crystal_density_method 'not measured'
_exptl_crystal_description rod
_exptl_crystal_F_000 744
_exptl_crystal_size_max 0.49
_exptl_crystal_size_mid 0.09
_exptl_crystal_size_min 0.08
_refine_diff_density_max 0.330
_refine_diff_density_min -0.178
_refine_diff_density_rms 0.040
_refine_ls_extinction_method none
_refine_ls_goodness_of_fit_ref 1.032
_refine_ls_hydrogen_treatment refall
_refine_ls_matrix_type full
_refine_ls_number_parameters 312
_refine_ls_number_reflns 4351
_refine_ls_number_restraints 0
_refine_ls_restrained_S_all 1.032
_refine_ls_R_factor_all 0.0469
_refine_ls_R_factor_gt 0.0364
_refine_ls_shift/su_max 0.000
_refine_ls_shift/su_mean 0.000
_refine_ls_structure_factor_coef Fsqd
_refine_ls_weighting_details 'calc w=1/[\s^2^(Fo^2^)+(0.0485P)^2^+0.5651P] where P=(Fo^2^+2Fc^2^)/3'
_refine_ls_weighting_scheme calc
_refine_ls_wR_factor_gt 0.0900
_refine_ls_wR_factor_ref 0.0968
_reflns_number_gt 3623
_reflns_number_total 4351
_reflns_threshold_expression I>2\s(I)
_cod_data_source_file co300046r_si_001.cif
_cod_data_source_block 4e
_cod_original_sg_symbol_H-M 'P 21/c'
_cod_database_code 4506575

loop_
_symmetry_equiv_pos_as_xyz
'x, y, z'
'-x, y+1/2, -z+1/2'
'-x, -y, -z'
'x, -y-1/2, z-1/2'

loop_
_atom_site_label
_atom_site_type_symbol
_atom_site_fract_x
_atom_site_fract_y
_atom_site_fract_z
_atom_site_U_iso_or_equiv
_atom_site_adp_type
_atom_site_occupancy
_atom_site_symmetry_multiplicity
_atom_site_calc_flag
O1 O 0.52539(7) 0.60641(5) 1.05138(9) 0.02420(19) Uani 1 1 d
O2 O 0.66259(8) 0.69467(5) 0.43654(9) 0.0270(2) Uani 1 1 d
N1 N 0.70258(8) 0.55958(5) 0.98946(10) 0.01617(19) Uani 1 1 d
N2 N 0.70414(8) 0.40349(5) 0.88454(10) 0.01621(19) Uani 1 1 d
H2N H 0.6256(14) 0.4090(8) 0.8985(16) 0.024(3) Uiso 1 1 d
N3 N 0.91456(8) 0.41533(5) 0.92764(10) 0.01767(19) Uani 1 1 d
C1 C 0.62153(10) 0.56767(6) 1.07931(12) 0.0177(2) Uani 1 1 d
C2 C 0.80839(10) 0.50803(6) 1.05386(12) 0.0163(2) Uani 1 1 d
H2 H 0.8901(13) 0.5340(8) 1.0717(14) 0.018(3) Uiso 1 1 d
C3 C 0.78240(11) 0.48720(6) 1.20115(12) 0.0189(2) Uani 1 1 d
C4 C 0.85126(13) 0.44222(7) 1.31459(14) 0.0274(3) Uani 1 1 d
H4 H 0.9275(14) 0.4179(9) 1.3052(17) 0.030(4) Uiso 1 1 d
C5 C 0.80733(14) 0.43395(8) 1.44205(15) 0.0318(3) Uani 1 1 d
H5 H 0.8531(16) 0.4022(9) 1.5235(19) 0.040(4) Uiso 1 1 d
C6 C 0.69826(13) 0.47006(7) 1.45516(14) 0.0287(3) Uani 1 1 d
H6 H 0.6707(14) 0.4640(9) 1.5452(18) 0.036(4) Uiso 1 1 d
C7 C 0.62892(12) 0.51486(7) 1.34079(13) 0.0236(2) Uani 1 1 d
H7 H 0.5522(13) 0.5406(8) 1.3499(16) 0.024(3) Uiso 1 1 d
C8 C 0.67303(10) 0.52231(6) 1.21385(12) 0.0187(2) Uani 1 1 d
C9 C 0.69371(10) 0.59600(6) 0.85042(12) 0.0163(2) Uani 1 1 d
C10 C 0.57925(10) 0.62554(6) 0.76554(13) 0.0202(2) Uani 1 1 d
H10 H 0.5038(13) 0.6232(8) 0.8022(15) 0.021(3) Uiso 1 1 d
C11 C 0.57303(11) 0.65851(7) 0.62927(13) 0.0228(2) Uani 1 1 d
H11 H 0.4922(14) 0.6799(9) 0.5686(17) 0.032(4) Uiso 1 1 d
C12 C 0.68002(11) 0.66265(6) 0.57425(13) 0.0202(2) Uani 1 1 d
C13 C 0.79406(11) 0.63468(6) 0.65904(13) 0.0202(2) Uani 1 1 d
H13 H 0.8700(14) 0.6373(8) 0.6220(16) 0.025(4) Uiso 1 1 d
C14 C 0.80093(10) 0.60152(6) 0.79669(13) 0.0193(2) Uani 1 1 d
H14 H 0.8815(13) 0.5824(8) 0.8554(16) 0.023(3) Uiso 1 1 d
C15 C 0.77029(13) 0.69915(8) 0.37741(15) 0.0274(3) Uani 1 1 d
H15A H 0.8065(14) 0.6482(9) 0.3697(16) 0.027(4) Uiso 1 1 d
H15B H 0.7387(15) 0.7203(9) 0.2778(18) 0.036(4) Uiso 1 1 d
H15C H 0.8358(14) 0.7318(9) 0.4396(17) 0.031(4) Uiso 1 1 d
C16 C 0.81030(10) 0.44217(6) 0.95372(12) 0.0158(2) Uani 1 1 d
C17 C 0.74273(10) 0.34542(6) 0.80838(12) 0.0170(2) Uani 1 1 d
C18 C 0.67585(12) 0.28774(7) 0.72143(13) 0.0229(2) Uani 1 1 d
H18 H 0.5848(15) 0.2822(8) 0.7060(17) 0.030(4) Uiso 1 1 d
C19 C 0.74623(13) 0.23855(7) 0.66027(14) 0.0281(3) Uani 1 1 d
H19 H 0.7027(14) 0.1974(9) 0.6003(17) 0.034(4) Uiso 1 1 d
C20 C 0.87779(13) 0.24618(7) 0.68510(14) 0.0281(3) Uani 1 1 d
H20 H 0.9235(14) 0.2104(8) 0.6416(16) 0.029(4) Uiso 1 1 d
C21 C 0.94379(11) 0.30300(7) 0.77329(13) 0.0230(2) Uani 1 1 d
H21 H 1.0367(14) 0.3088(8) 0.7911(16) 0.028(4) Uiso 1 1 d
C22 C 0.87422(10) 0.35361(6) 0.83582(12) 0.0175(2) Uani 1 1 d

loop_
_atom_site_aniso_label
_atom_site_aniso_U_11
_atom_site_aniso_U_22
_atom_site_aniso_U_33
_atom_site_aniso_U_23
_atom_site_aniso_U_13
_atom_site_aniso_U_12
O1 0.0183(4) 0.0287(4) 0.0280(4) 0.0022(4) 0.0103(3) 0.0048(3)
O2 0.0272(4) 0.0320(5) 0.0227(4) 0.0095(4) 0.0082(3) 0.0051(4)
N1 0.0149(4) 0.0161(4) 0.0183(4) 0.0007(3) 0.0057(3) 0.0013(3)
N2 0.0149(4) 0.0171(4) 0.0173(4) -0.0005(3) 0.0053(3) 0.0007(3)
N3 0.0169(4) 0.0179(4) 0.0191(4) 0.0009(4) 0.0062(3) 0.0019(3)
C1 0.0161(5) 0.0178(5) 0.0205(5) -0.0038(4) 0.0069(4) -0.0030(4)
C2 0.0149(5) 0.0160(5) 0.0178(5) 0.0001(4) 0.0037(4) 0.0015(4)
C3 0.0219(5) 0.0175(5) 0.0173(5) -0.0027(4) 0.0052(4) -0.0016(4)
C4 0.0315(6) 0.0288(6) 0.0220(6) 0.0018(5) 0.0068(5) 0.0070(5)
C5 0.0424(7) 0.0318(7) 0.0202(6) 0.0051(5) 0.0064(5) 0.0048(6)
C6 0.0391(7) 0.0304(6) 0.0193(6) -0.0008(5) 0.0121(5) -0.0055(5)
C7 0.0263(6) 0.0248(6) 0.0220(6) -0.0040(5) 0.0105(5) -0.0051(5)
C8 0.0202(5) 0.0177(5) 0.0187(5) -0.0029(4) 0.0058(4) -0.0037(4)
C9 0.0172(5) 0.0140(5) 0.0179(5) -0.0011(4) 0.0051(4) -0.0003(4)
C10 0.0164(5) 0.0216(5) 0.0231(5) 0.0002(4) 0.0059(4) 0.0013(4)
C11 0.0181(5) 0.0256(6) 0.0230(6) 0.0024(5) 0.0024(4) 0.0033(4)
C12 0.0238(5) 0.0177(5) 0.0188(5) 0.0012(4) 0.0054(4) 0.0009(4)
C13 0.0190(5) 0.0209(5) 0.0224(6) 0.0021(4) 0.0084(4) 0.0013(4)
C14 0.0159(5) 0.0196(5) 0.0226(5) 0.0025(4) 0.0051(4) 0.0020(4)
C15 0.0311(6) 0.0284(6) 0.0251(6) 0.0067(5) 0.0118(5) -0.0007(5)
C16 0.0163(5) 0.0160(5) 0.0153(5) 0.0023(4) 0.0044(4) 0.0006(4)
C17 0.0203(5) 0.0167(5) 0.0144(5) 0.0025(4) 0.0052(4) 0.0028(4)
C18 0.0259(6) 0.0225(6) 0.0186(5) -0.0008(4) 0.0027(4) -0.0008(4)
C19 0.0389(7) 0.0221(6) 0.0221(6) -0.0056(5) 0.0059(5) 0.0007(5)
C20 0.0389(7) 0.0243(6) 0.0238(6) -0.0025(5) 0.0130(5) 0.0082(5)
C21 0.0257(6) 0.0245(6) 0.0214(6) 0.0025(4) 0.0108(5) 0.0071(5)
C22 0.0198(5) 0.0178(5) 0.0157(5) 0.0024(4) 0.0059(4) 0.0022(4)

loop_
_atom_type_symbol
_atom_type_description
_atom_type_scat_dispersion_real
_atom_type_scat_dispersion_imag
_atom_type_scat_source
C C 0.0033 0.0016 'International Tables Vol C Tables 4.2.6.8 and 6.1.1.4'
H H 0.0000 0.0000 'International Tables Vol C Tables 4.2.6.8 and 6.1.1.4'
N N 0.0061 0.0033 'International Tables Vol C Tables 4.2.6.8 and 6.1.1.4'
O O 0.0106 0.0060 'International Tables Vol C Tables 4.2.6.8 and 6.1.1.4'

loop_
_geom_angle_atom_site_label_1
_geom_angle_atom_site_label_2
_geom_angle_atom_site_label_3
_geom_angle
C12 O2 C15 116.96(9)
C1 N1 C2 112.42(9)
C1 N1 C9 126.72(9)
C2 N1 C9 120.85(8)
H2N N2 C16 127.1(9)
H2N N2 C17 125.5(9)
C16 N2 C17 106.59(9)
C16 N3 C22 104.32(9)
O1 C1 N1 125.67(10)
O1 C1 C8 127.41(10)
N1 C1 C8 106.92(9)
N1 C2 H2 111.0(8)
N1 C2 C3 101.99(8)
N1 C2 C16 111.81(9)
H2 C2 C3 109.8(8)
H2 C2 C16 108.4(8)
C3 C2 C16 113.73(9)
C2 C3 C4 129.64(10)
C2 C3 C8 109.53(9)
C4 C3 C8 120.82(11)
C3 C4 H4 120.5(9)
C3 C4 C5 117.87(12)
H4 C4 C5 121.6(9)
C4 C5 H5 119.9(10)
C4 C5 C6 121.14(12)
H5 C5 C6 118.9(10)
C5 C6 H6 119.4(9)
C5 C6 C7 120.87(11)
H6 C6 C7 119.7(10)
C6 C7 H7 121.1(8)
C6 C7 C8 117.52(11)
H7 C7 C8 121.4(8)
C1 C8 C3 109.11(9)
C1 C8 C7 129.07(11)
C3 C8 C7 121.77(11)
N1 C9 C10 121.55(9)
N1 C9 C14 119.31(9)
C10 C9 C14 119.14(10)
C9 C10 H10 120.3(8)
C9 C10 C11 120.10(10)
H10 C10 C11 119.6(8)
C10 C11 H11 120.6(9)
C10 C11 C12 120.67(10)
H11 C11 C12 118.8(9)
O2 C12 C11 115.86(10)
O2 C12 C13 124.70(10)
C11 C12 C13 119.44(10)
C12 C13 H13 120.3(8)
C12 C13 C14 120.11(10)
H13 C13 C14 119.5(8)
C9 C14 C13 120.51(10)
C9 C14 H14 120.1(8)
C13 C14 H14 119.3(8)
O2 C15 H15A 111.0(8)
O2 C15 H15B 105.1(9)
O2 C15 H15C 110.9(9)
H15A C15 H15B 109.5(13)
H15A C15 H15C 109.6(12)
H15B C15 H15C 110.6(13)
N2 C16 N3 113.80(9)
N2 C16 C2 122.83(9)
N3 C16 C2 123.35(9)
N2 C17 C18 131.81(10)
N2 C17 C22 105.30(9)
C18 C17 C22 122.89(10)
C17 C18 H18 121.6(9)
C17 C18 C19 116.21(11)
H18 C18 C19 122.2(9)
C18 C19 H19 118.3(9)
C18 C19 C20 121.80(12)
H19 C19 C20 119.9(9)
C19 C20 H20 119.3(9)
C19 C20 C21 121.65(11)
H20 C20 C21 119.1(9)
C20 C21 H21 122.1(8)
C20 C21 C22 117.46(11)
H21 C21 C22 120.5(9)
N3 C22 C17 109.99(9)
N3 C22 C21 130.04(10)
C17 C22 C21 119.97(11)

loop_
_geom_bond_atom_site_label_1
_geom_bond_atom_site_label_2
_geom_bond_distance
O1 C1 1.2296(13)
O2 C12 1.3673(13)
O2 C15 1.4249(15)
N1 C1 1.3726(13)
N1 C2 1.4791(13)
N1 C9 1.4252(14)
N2 H2N 0.907(15)
N2 C16 1.3616(14)
N2 C17 1.3805(14)
N3 C16 1.3163(13)
N3 C22 1.3929(14)
C1 C8 1.4725(16)
C2 H2 0.982(13)
C2 C3 1.5123(15)
C2 C16 1.5019(15)
C3 C4 1.3825(16)
C3 C8 1.3828(15)
C4 H4 0.964(15)
C4 C5 1.3945(18)
C5 H5 0.973(17)
C5 C6 1.389(2)
C6 H6 0.965(16)
C6 C7 1.3877(18)
C7 H7 0.980(14)
C7 C8 1.3896(16)
C9 C10 1.3994(15)
C9 C14 1.3918(15)
C10 H10 0.972(14)
C10 C11 1.3802(16)
C11 H11 0.994(15)
C11 C12 1.3948(16)
C12 C13 1.3853(16)
C13 H13 0.979(15)
C13 C14 1.3920(16)
C14 H14 0.971(14)
C15 H15A 1.001(15)
C15 H15B 0.975(16)
C15 H15C 0.986(16)
C17 C18 1.3935(16)
C17 C22 1.4029(15)
C18 H18 0.975(15)
C18 C19 1.3828(17)
C19 H19 0.969(16)
C19 C20 1.4048(19)
C20 H20 0.962(15)
C20 C21 1.3837(18)
C21 H21 0.992(15)
C21 C22 1.4002(15)

loop_
_geom_hbond_atom_site_label_D
_geom_hbond_atom_site_label_H
_geom_hbond_atom_site_label_A
_geom_hbond_distance_DH
_geom_hbond_distance_HA
_geom_hbond_distance_DA
_geom_hbond_angle_DHA
_geom_hbond_site_symmetry_A
N2 H2N O1 0.907(15) 1.849(15) 2.7324(12) 164.0(13) 3_667
C2 H2 N3 0.982(13) 2.320(14) 3.2903(14) 169.2(11) 3_767
C14 H14 N3 0.971(14) 2.592(14) 3.4955(15) 154.9(11) 3_767

loop_
_geom_torsion_atom_site_label_1
_geom_torsion_atom_site_label_2
_geom_torsion_atom_site_label_3
_geom_torsion_atom_site_label_4
_geom_torsion
C2 N1 C1 O1 -179.06(10)
C2 N1 C1 C8 1.69(12)
C9 N1 C1 O1 2.27(18)
C9 N1 C1 C8 -176.98(9)
C1 N1 C2 C3 -1.76(11)
C1 N1 C2 C16 120.11(10)
C9 N1 C2 C3 176.99(9)
C9 N1 C2 C16 -61.13(12)
N1 C2 C3 C4 -177.58(12)
N1 C2 C3 C8 1.16(11)
C16 C2 C3 C4 61.87(16)
C16 C2 C3 C8 -119.39(10)
C2 C3 C4 C5 178.16(12)
C8 C3 C4 C5 -0.45(18)
C3 C4 C5 C6 -0.4(2)
C4 C5 C6 C7 0.7(2)
C5 C6 C7 C8 -0.27(19)
C2 C3 C8 C1 -0.24(12)
C2 C3 C8 C7 -177.94(10)
C4 C3 C8 C1 178.63(10)
C4 C3 C8 C7 0.92(17)
C6 C7 C8 C1 -177.75(11)
C6 C7 C8 C3 -0.55(17)
O1 C1 C8 C3 179.89(11)
O1 C1 C8 C7 -2.63(19)
N1 C1 C8 C3 -0.87(12)
N1 C1 C8 C7 176.61(11)
C1 N1 C9 C10 -21.48(16)
C1 N1 C9 C14 159.35(11)
C2 N1 C9 C10 159.96(10)
C2 N1 C9 C14 -19.21(14)
N1 C9 C10 C11 -178.09(10)
C14 C9 C10 C11 1.08(17)
C9 C10 C11 C12 0.19(18)
C15 O2 C12 C11 -179.62(11)
C15 O2 C12 C13 0.04(17)
C10 C11 C12 O2 178.35(11)
C10 C11 C12 C13 -1.32(18)
O2 C12 C13 C14 -178.47(11)
C11 C12 C13 C14 1.18(17)
N1 C9 C14 C13 177.96(10)
C10 C9 C14 C13 -1.23(17)
C12 C13 C14 C9 0.10(17)
C22 N3 C16 N2 -0.83(12)
C22 N3 C16 C2 177.54(10)
C17 N2 C16 N3 1.05(12)
C17 N2 C16 C2 -177.33(9)
N1 C2 C16 N2 -44.09(13)
N1 C2 C16 N3 137.68(10)
C3 C2 C16 N2 70.76(13)
C3 C2 C16 N3 -107.47(12)
C16 N2 C17 C18 178.59(11)
C16 N2 C17 C22 -0.77(11)
N2 C17 C18 C19 179.77(11)
C22 C17 C18 C19 -0.97(17)
C17 C18 C19 C20 0.29(18)
C18 C19 C20 C21 0.6(2)
C19 C20 C21 C22 -0.83(18)
C16 N3 C22 C17 0.30(12)
C16 N3 C22 C21 -179.57(11)
C20 C21 C22 N3 -179.97(11)
C20 C21 C22 C17 0.18(16)
N2 C17 C22 N3 0.31(12)
N2 C17 C22 C21 -179.82(10)
C18 C17 C22 N3 -179.13(10)
C18 C17 C22 C21 0.75(16)
